data_4317025
loop_
_publ_author_name
'Noelia de la Pinta'
'Susana Mart\'in'
'M. Karmele Urtiaga'
'M. Gotzone Barandika'
'Mar\'ia I. Arriortua'
'Luis Lezama'
'Gotzon Madariaga'
'Roberto Cort\'es'

_publ_contact_author
;
   Prof. Roberto Cortes Montero
   Facultad de Ciencia y Tecnolog\'ia
   Dpto. de Qu\'imica Inorg\'anica 
   Universidad del Pa\'is Vasco
   Apartado 644
   48080 Bilbao
   Spain
;
_publ_contact_author_email roberto.cortes@ehu.es
_publ_contact_author_fax '34 4 6013500'
_publ_contact_author_phone '34 4 6015521'
_publ_section_title
;
 Structural Analysis, Spectroscopic, and Magnetic Properties of the 1D
 Triple-Bridged Compounds [M(dca)2(bpa)] (M = Mn, Fe, Co, Zn; dca =
 dicyanamide; bpa = 1,2-bis(4-pyridyl)ethane) and the 3D
 [Ni(dca)(bpa)2]dca.6H2O
;
_journal_name_full 'Inorganic Chemistry'
_journal_page_first 10445
_journal_page_last 10454
_journal_paper_doi 10.1021/ic1014626
_journal_volume 49
_journal_year 2010
_chemical_formula_moiety 'C16 H12 Fe N8'
_chemical_formula_sum 'C16 H12 Fe N8'
_chemical_formula_weight 372.19
_chemical_name_systematic
;
 ?
;
_space_group_IT_number 15
_symmetry_cell_setting monoclinic
_symmetry_space_group_name_Hall '-C 2yc'
_symmetry_space_group_name_H-M 'C 1 2/c 1'
_atom_sites_solution_hydrogens geom
_atom_sites_solution_primary direct
_atom_sites_solution_secondary difmap
_audit_creation_method SHELXL-97
_cell_angle_alpha 90.00
_cell_angle_beta 123.16(3)
_cell_angle_gamma 90.00
_cell_formula_units_Z 4
_cell_length_a 16.588(5)
_cell_length_b 9.661(3)
_cell_length_c 12.970(5)
_cell_measurement_reflns_used 1213
_cell_measurement_temperature 293(2)
_cell_measurement_theta_max 25.87
_cell_measurement_theta_min 2.57
_cell_volume 1740.0(12)
_computing_structure_refinement 'SHELXL-97 (Sheldrick, 2008)'
_diffrn_ambient_temperature 293(2)
_diffrn_measured_fraction_theta_full 0.978
_diffrn_measured_fraction_theta_max 0.969
_diffrn_radiation_monochromator graphite
_diffrn_radiation_source 'fine-focus sealed tube'
_diffrn_radiation_type MoK\a
_diffrn_radiation_wavelength 0.71069
_diffrn_reflns_av_R_equivalents 0.1461
_diffrn_reflns_av_sigmaI/netI 0.1997
_diffrn_reflns_limit_h_max 20
_diffrn_reflns_limit_h_min -19
_diffrn_reflns_limit_k_max 11
_diffrn_reflns_limit_k_min -11
_diffrn_reflns_limit_l_max 15
_diffrn_reflns_limit_l_min -15
_diffrn_reflns_number 6560
_diffrn_reflns_theta_full 25.00
_diffrn_reflns_theta_max 25.87
_diffrn_reflns_theta_min 2.57
_exptl_absorpt_coefficient_mu 0.882
_exptl_absorpt_correction_T_max 0.9618
_exptl_absorpt_correction_T_min 0.9319
_exptl_absorpt_correction_type gaussian
_exptl_absorpt_process_details
;
        a grid of  8 x  8 x  8 =   512 sampling points was used
;
_exptl_crystal_colour red
_exptl_crystal_density_diffrn 1.421
_exptl_crystal_density_method 'not measured'
_exptl_crystal_description 'elongated prism'
_exptl_crystal_F_000 760
_exptl_crystal_size_max 0.451
_exptl_crystal_size_mid 0.074
_exptl_crystal_size_min 0.030
_refine_diff_density_max 0.259
_refine_diff_density_min -0.239
_refine_diff_density_rms 0.043
_refine_ls_extinction_method none
_refine_ls_goodness_of_fit_ref 0.653
_refine_ls_hydrogen_treatment constr
_refine_ls_matrix_type full
_refine_ls_number_parameters 115
_refine_ls_number_reflns 1636
_refine_ls_number_restraints 0
_refine_ls_restrained_S_all 0.653
_refine_ls_R_factor_all 0.1379
_refine_ls_R_factor_gt 0.0378
_refine_ls_shift/su_max 0.000
_refine_ls_shift/su_mean 0.000
_refine_ls_structure_factor_coef Fsqd
_refine_ls_weighting_details 'calc w=1/[\s^2^(Fo^2^)+(0.0091P)^2^+0.0000P] where P=(Fo^2^+2Fc^2^)/3'
_refine_ls_weighting_scheme calc
_refine_ls_wR_factor_gt 0.0533
_refine_ls_wR_factor_ref 0.0672
_reflns_number_gt 619
_reflns_number_total 1636
_reflns_threshold_expression >2\s(I)
_cod_data_source_file ic1014626_si_001_3.cif
_cod_data_source_block febpadca
_cod_original_cell_volume 1739.9(9)
_cod_original_sg_symbol_H-M 'C 2/c'
_cod_database_code 4317025

loop_
_symmetry_equiv_pos_as_xyz
'x, y, z'
'-x, y, -z+1/2'
'x+1/2, y+1/2, z'
'-x+1/2, y+1/2, -z+1/2'
'-x, -y, -z'
'x, -y, z-1/2'
'-x+1/2, -y+1/2, -z'
'x+1/2, -y+1/2, z-1/2'

loop_
_atom_site_label
_atom_site_type_symbol
_atom_site_fract_x
_atom_site_fract_y
_atom_site_fract_z
_atom_site_U_iso_or_equiv
_atom_site_adp_type
_atom_site_occupancy
_atom_site_symmetry_multiplicity
_atom_site_calc_flag
_atom_site_refinement_flags
_atom_site_disorder_assembly
_atom_site_disorder_group
Fe1 Fe 0.2500 0.2500 0.5000 0.0523(3) Uani 1 2 d S . .
N2 N 0.2001(2) 0.4621(3) 0.4386(3) 0.0560(10) Uani 1 1 d . . .
N3 N 0.0491(3) 0.1395(4) 0.0998(3) 0.0710(11) Uani 1 1 d . . .
C4 C -0.0393(4) 0.1753(4) 0.0575(4) 0.0484(11) Uani 1 1 d . . .
C5 C 0.1160(3) 0.1690(4) 0.2124(5) 0.0467(11) Uani 1 1 d . . .
C6 C 0.1586(3) 0.6436(5) 0.2933(4) 0.0653(13) Uani 1 1 d . . .
H6 H 0.1632 0.6786 0.2299 0.098 Uiso 1 1 calc R . .
N7 N -0.1185(3) 0.2020(3) 0.0114(3) 0.0645(12) Uani 1 1 d . . .
C8 C 0.1074(3) 0.7154(4) 0.3309(4) 0.0593(13) Uani 1 1 d . . .
N9 N 0.1813(3) 0.1863(3) 0.3100(3) 0.0609(11) Uani 1 1 d . . .
C10 C 0.0523(3) 0.8459(4) 0.2671(4) 0.0707(15) Uani 1 1 d . . .
H10A H 0.0520 0.8585 0.1927 0.106 Uiso 1 1 calc R . .
H10B H 0.0858 0.9242 0.3206 0.106 Uiso 1 1 calc R . .
C11 C 0.1538(4) 0.5333(5) 0.4785(4) 0.0686(14) Uani 1 1 d . . .
H11 H 0.1524 0.4969 0.5439 0.103 Uiso 1 1 calc R . .
C12 C 0.2028(3) 0.5218(5) 0.3482(5) 0.0662(14) Uani 1 1 d . . .
H12 H 0.2372 0.4773 0.3205 0.099 Uiso 1 1 calc R . .
C13 C 0.1077(3) 0.6581(5) 0.4292(4) 0.0701(14) Uani 1 1 d . . .
H13 H 0.0770 0.7034 0.4618 0.105 Uiso 1 1 calc R . .

loop_
_atom_site_aniso_label
_atom_site_aniso_U_11
_atom_site_aniso_U_22
_atom_site_aniso_U_33
_atom_site_aniso_U_23
_atom_site_aniso_U_13
_atom_site_aniso_U_12
Fe1 0.0341(5) 0.0631(5) 0.0439(5) 0.0012(6) 0.0113(4) 0.0002(7)
N2 0.048(3) 0.067(3) 0.049(2) 0.000(2) 0.024(2) -0.0003(18)
N3 0.033(3) 0.126(3) 0.037(2) -0.011(2) 0.008(2) 0.005(2)
C4 0.038(3) 0.067(3) 0.033(3) 0.005(2) 0.014(3) 0.002(3)
C5 0.032(3) 0.057(3) 0.049(3) 0.006(2) 0.021(3) 0.003(2)
C6 0.067(4) 0.061(3) 0.081(4) 0.014(3) 0.049(3) 0.006(3)
N7 0.041(3) 0.077(3) 0.059(2) -0.0048(18) 0.016(2) 0.003(2)
C8 0.053(3) 0.054(4) 0.055(3) -0.005(2) 0.019(3) -0.014(2)
N9 0.040(3) 0.071(3) 0.055(3) -0.003(2) 0.016(2) 0.0015(19)
C10 0.079(4) 0.038(3) 0.085(4) 0.002(3) 0.038(4) -0.002(2)
C11 0.091(4) 0.068(4) 0.049(3) 0.006(3) 0.040(3) 0.021(3)
C12 0.067(4) 0.062(3) 0.080(4) 0.014(3) 0.047(3) 0.012(3)
C13 0.095(5) 0.064(3) 0.062(4) 0.002(3) 0.050(3) 0.020(3)

loop_
_atom_type_symbol
_atom_type_description
_atom_type_scat_dispersion_real
_atom_type_scat_dispersion_imag
_atom_type_scat_source
C C 0.0033 0.0016 'International Tables Vol C Tables 4.2.6.8 and 6.1.1.4'
H H 0.0000 0.0000 'International Tables Vol C Tables 4.2.6.8 and 6.1.1.4'
N N 0.0061 0.0033 'International Tables Vol C Tables 4.2.6.8 and 6.1.1.4'
Fe Fe 0.3463 0.8444 'International Tables Vol C Tables 4.2.6.8 and 6.1.1.4'

loop_
_geom_angle_atom_site_label_1
_geom_angle_atom_site_label_2
_geom_angle_atom_site_label_3
_geom_angle
_geom_angle_site_symmetry_1
_geom_angle_site_symmetry_3
_geom_angle_publ_flag
N7 Fe1 N7 180.0 8_556 2 ?
N7 Fe1 N9 88.74(13) 8_556 7_556 ?
N7 Fe1 N9 91.26(13) 2 7_556 ?
N7 Fe1 N9 91.26(13) 8_556 . ?
N7 Fe1 N9 88.74(13) 2 . ?
N9 Fe1 N9 180.0 7_556 . ?
N7 Fe1 N2 89.48(12) 8_556 . ?
N7 Fe1 N2 90.52(12) 2 . ?
N9 Fe1 N2 90.39(12) 7_556 . ?
N9 Fe1 N2 89.61(12) . . ?
N7 Fe1 N2 90.52(12) 8_556 7_556 ?
N7 Fe1 N2 89.48(12) 2 7_556 ?
N9 Fe1 N2 89.61(12) 7_556 7_556 ?
N9 Fe1 N2 90.39(12) . 7_556 ?
N2 Fe1 N2 180.000(1) . 7_556 ?
C11 N2 C12 115.1(4) . . ?
C11 N2 Fe1 121.8(3) . . ?
C12 N2 Fe1 122.6(3) . . ?
C5 N3 C4 119.4(4) . . ?
N7 C4 N3 174.2(5) . . ?
N9 C5 N3 172.8(5) . . ?
C12 C6 C8 120.6(4) . . ?
C12 C6 H6 119.7 . . ?
C8 C6 H6 119.7 . . ?
C4 N7 Fe1 157.0(3) . 2 ?
C6 C8 C13 115.6(4) . . ?
C6 C8 C10 122.1(4) . . ?
C13 C8 C10 122.2(4) . . ?
C5 N9 Fe1 153.4(3) . . ?
C8 C10 C10 114.0(3) . 2 ?
C8 C10 H10A 108.8 . . ?
C10 C10 H10A 108.8 2 . ?
C8 C10 H10B 108.8 . . ?
C10 C10 H10B 108.8 2 . ?
H10A C10 H10B 107.6 . . ?
N2 C11 C13 124.3(4) . . ?
N2 C11 H11 117.9 . . ?
C13 C11 H11 117.9 . . ?
N2 C12 C6 124.6(4) . . ?
N2 C12 H12 117.7 . . ?
C6 C12 H12 117.7 . . ?
C11 C13 C8 119.7(4) . . ?
C11 C13 H13 120.2 . . ?
C8 C13 H13 120.2 . . ?

loop_
_geom_bond_atom_site_label_1
_geom_bond_atom_site_label_2
_geom_bond_distance
_geom_bond_site_symmetry_2
_geom_bond_publ_flag
Fe1 N7 2.155(4) 8_556 ?
Fe1 N7 2.155(4) 2 ?
Fe1 N9 2.162(4) 7_556 ?
Fe1 N9 2.162(4) . ?
Fe1 N2 2.190(3) . ?
Fe1 N2 2.190(3) 7_556 ?
N2 C11 1.328(5) . ?
N2 C12 1.329(5) . ?
N3 C5 1.294(5) . ?
N3 C4 1.301(5) . ?
C4 N7 1.135(5) . ?
C5 N9 1.142(5) . ?
C6 C12 1.363(5) . ?
C6 C8 1.377(5) . ?
C6 H6 0.9300 . ?
N7 Fe1 2.155(4) 2 ?
C8 C13 1.387(5) . ?
C8 C10 1.511(5) . ?
C10 C10 1.538(7) 2 ?
C10 H10A 0.9700 . ?
C10 H10B 0.9700 . ?
C11 C13 1.383(5) . ?
C11 H11 0.9300 . ?
C12 H12 0.9300 . ?
C13 H13 0.9300 . ?

loop_
_geom_torsion_atom_site_label_1
_geom_torsion_atom_site_label_2
_geom_torsion_atom_site_label_3
_geom_torsion_atom_site_label_4
_geom_torsion
_geom_torsion_site_symmetry_1
_geom_torsion_site_symmetry_2
_geom_torsion_site_symmetry_3
_geom_torsion_site_symmetry_4
_geom_torsion_publ_flag
N7 Fe1 N2 C11 -139.4(3) 8_556 . . . ?
N7 Fe1 N2 C11 40.6(3) 2 . . . ?
N9 Fe1 N2 C11 -50.7(3) 7_556 . . . ?
N9 Fe1 N2 C11 129.3(3) . . . . ?
N7 Fe1 N2 C12 49.3(3) 8_556 . . . ?
N7 Fe1 N2 C12 -130.7(3) 2 . . . ?
N9 Fe1 N2 C12 138.0(3) 7_556 . . . ?
N9 Fe1 N2 C12 -42.0(3) . . . . ?
C12 C6 C8 C13 2.4(7) . . . . ?
C12 C6 C8 C10 -176.1(4) . . . . ?
N7 Fe1 N9 C5 -152.8(7) 8_556 . . . ?
N7 Fe1 N9 C5 27.2(7) 2 . . . ?
N2 Fe1 N9 C5 -63.3(7) . . . . ?
N2 Fe1 N9 C5 116.7(7) 7_556 . . . ?
C6 C8 C10 C10 130.2(5) . . . 2 ?
C13 C8 C10 C10 -48.2(6) . . . 2 ?
C12 N2 C11 C13 2.5(7) . . . . ?
Fe1 N2 C11 C13 -169.4(4) . . . . ?
C11 N2 C12 C6 -3.1(7) . . . . ?
Fe1 N2 C12 C6 168.7(4) . . . . ?
C8 C6 C12 N2 0.7(7) . . . . ?
N2 C11 C13 C8 0.6(7) . . . . ?
C6 C8 C13 C11 -3.0(7) . . . . ?
C10 C8 C13 C11 175.5(4) . . . . ?
